data_7048067
loop_
_publ_author_name
'Attwood, Max'
'Akutsu, Hiroki'
'Martin, Lee'
'Cruickshank, Dyanne'
'Turner, Scott S.'

_publ_section_title
;
 Above room temperature spin crossover in thioamide-functionalised
 2,6-bis(pyrazol-1-yl)pyridine iron(ii) complexes.
;
_journal_issue 1
_journal_name_full 'Dalton transactions (Cambridge, England : 2003)'
_journal_page_first 90
_journal_page_last 98
_journal_paper_doi 10.1039/c8dt03240h
_journal_volume 48
_journal_year 2018
_chemical_absolute_configuration unk
_chemical_formula_moiety 'C13 H12 N6 S'
_chemical_formula_sum 'C13 H12 N6 S'
_chemical_formula_weight 284.34
_chemical_name_systematic N-methyl-2,6-bis(pyrazol-1-yl)pyridine-4-carbothioamide
_space_group_crystal_system orthorhombic
_space_group_IT_number 19
_space_group_name_Hall 'P 2ac 2ab'
_space_group_name_H-M_alt 'P 21 21 21'
_symmetry_space_group_name_Hall 'P 2ac 2ab'
_symmetry_space_group_name_H-M 'P 21 21 21'
_atom_sites_solution_hydrogens geom
_atom_sites_solution_primary direct
_atom_sites_solution_secondary difmap
_audit_update_record
;
2018-08-07 deposited with the CCDC.
2018-11-09 downloaded from the CCDC.
;
_cell_angle_alpha 90.0000
_cell_angle_beta 90.0000
_cell_angle_gamma 90.0000
_cell_formula_units_Z 8
_cell_length_a 6.4725(2)
_cell_length_b 13.6562(5)
_cell_length_c 31.8638(11)
_cell_measurement_reflns_used 24162
_cell_measurement_temperature 290
_cell_measurement_theta_max 27.45
_cell_measurement_theta_min 1.92
_cell_volume 2816.43(17)
_computing_cell_refinement 'RAPID AUTO'
_computing_data_collection 'RAPID AUTO (Rigaku, ????)'
_computing_data_reduction 'RAPID AUTO'
_computing_molecular_graphics 'CrystalStructure 4.2.5'
_computing_publication_material 'CrystalStructure 4.2.5 (Rigaku, 2017)'
_computing_structure_refinement 'SHELXL Version 2017/1 (Sheldrick, 2008)'
_computing_structure_solution 'SIR2011 (Burla, et al., 2012)'
_diffrn_ambient_temperature 290
_diffrn_detector_area_resol_mean 10.000
_diffrn_measured_fraction_theta_full 0.999
_diffrn_measured_fraction_theta_max 0.999
_diffrn_measurement_device_type 'Rigaku R-AXIS RAPID'
_diffrn_measurement_method \w
_diffrn_radiation_type 'Mo K\a'
_diffrn_radiation_wavelength 0.71075
_diffrn_reflns_av_R_equivalents 0.0213
_diffrn_reflns_Laue_measured_fraction_full 0.999
_diffrn_reflns_Laue_measured_fraction_max 0.999
_diffrn_reflns_limit_h_max 8
_diffrn_reflns_limit_h_min -8
_diffrn_reflns_limit_k_max 17
_diffrn_reflns_limit_k_min -17
_diffrn_reflns_limit_l_max 40
_diffrn_reflns_limit_l_min -41
_diffrn_reflns_number 27122
_diffrn_reflns_point_group_measured_fraction_full 0.999
_diffrn_reflns_point_group_measured_fraction_max 0.999
_diffrn_reflns_theta_full 25.242
_diffrn_reflns_theta_max 27.455
_diffrn_reflns_theta_min 2.429
_diffrn_standards_number 0
_exptl_absorpt_coefficient_mu 0.229
_exptl_absorpt_correction_T_max 0.934
_exptl_absorpt_correction_T_min 0.790
_exptl_absorpt_correction_type multi-scan
_exptl_absorpt_process_details 'ABSCOR (Rigaku, 1995)'
_exptl_crystal_colour yellow
_exptl_crystal_density_diffrn 1.341
_exptl_crystal_density_method 'not measured'
_exptl_crystal_description prism
_exptl_crystal_F_000 1184.00
_exptl_crystal_recrystallization_method 'Re-crystallisation from solvent: Ethyleacetate and ether'
_exptl_crystal_size_max 0.400
_exptl_crystal_size_mid 0.320
_exptl_crystal_size_min 0.300
_refine_diff_density_max 0.29
_refine_diff_density_min -0.30
_refine_ls_abs_structure_details
;
 Flack x determined using 2227 quotients [(I+)-(I-)]/[(I+)+(I-)]
 (Parsons, Flack and Wagner, Acta Cryst. B69 (2013) 249-259).
;
_refine_ls_abs_structure_Flack 0.054(13)
_refine_ls_extinction_method none
_refine_ls_goodness_of_fit_ref 1.024
_refine_ls_hydrogen_treatment mixed
_refine_ls_number_parameters 369
_refine_ls_number_reflns 6444
_refine_ls_number_restraints 0
_refine_ls_R_factor_all 0.0384
_refine_ls_R_factor_gt 0.0325
_refine_ls_shift/su_max 0.000
_refine_ls_structure_factor_coef Fsqd
_refine_ls_weighting_details 'w = 1/[\s^2^(Fo^2^)+(0.0523P)^2^+0.3042P] where P=(Fo^2^+2Fc^2^)/3'
_refine_ls_weighting_scheme calc
_refine_ls_wR_factor_gt 0.0851
_refine_ls_wR_factor_ref 0.0884
_reflns_Friedel_coverage 0.747
_reflns_Friedel_fraction_full 1.000
_reflns_Friedel_fraction_max 0.999
_reflns_number_gt 5745
_reflns_number_total 6444
_reflns_threshold_expression F^2^>2.0\s(F^2^)
_cod_data_source_file c8dt03240h2.cif
_cod_data_source_block M171016B
_cod_depositor_comments 'Adding full bibliography for 7048061--7048070.cif.'
_cod_original_cell_volume 2816.44(16)
_cod_database_code 7048067

loop_
_space_group_symop_id
_space_group_symop_operation_xyz
1 +X,+Y,+Z
2 1/2-X,-Y,1/2+Z
3 1/2+X,1/2-Y,-Z
4 -X,1/2+Y,1/2-Z

loop_
_atom_site_label
_atom_site_type_symbol
_atom_site_fract_x
_atom_site_fract_y
_atom_site_fract_z
_atom_site_U_iso_or_equiv
_atom_site_adp_type
_atom_site_occupancy
_atom_site_site_symmetry_order
_atom_site_calc_flag
_atom_site_refinement_flags_posn
_atom_site_refinement_flags_adp
S1 S 0.16262(11) 0.48641(5) 0.05987(2) 0.05765(18) Uani 1 1 d . .
S2 S 0.24925(12) -0.17446(5) 0.07269(3) 0.0674(2) Uani 1 1 d . .
N1 N -0.1594(3) 0.58376(16) 0.08882(6) 0.0475(5) Uani 1 1 d . .
N2 N 0.2825(3) 0.60653(14) 0.21657(6) 0.0422(4) Uani 1 1 d . .
N3 N 0.0113(3) 0.52808(15) 0.24951(6) 0.0450(4) Uani 1 1 d . .
N4 N -0.1729(4) 0.4793(2) 0.24851(7) 0.0613(6) Uani 1 1 d . .
N5 N 0.5606(3) 0.68918(15) 0.18811(6) 0.0450(4) Uani 1 1 d . .
N6 N 0.6747(3) 0.72075(16) 0.15485(7) 0.0526(5) Uani 1 1 d . .
N7 N 0.5757(3) -0.07082(16) 0.04980(7) 0.0490(5) Uani 1 1 d . .
N8 N 0.1480(3) 0.20387(13) 0.10423(5) 0.0363(4) Uani 1 1 d . .
N9 N 0.4289(3) 0.23437(14) 0.14671(6) 0.0410(4) Uani 1 1 d . .
N10 N 0.6102(3) 0.20817(16) 0.16489(6) 0.0521(5) Uani 1 1 d . .
N11 N -0.1385(3) 0.18629(13) 0.06132(5) 0.0359(4) Uani 1 1 d . .
N12 N -0.2507(3) 0.13637(14) 0.03235(6) 0.0413(4) Uani 1 1 d . .
C1 C -0.2737(4) 0.5721(2) 0.04993(8) 0.0580(6) Uani 1 1 d . .
H1A H -0.406484 0.602895 0.052582 0.070 Uiso 1 1 calc R U
H1B H -0.198452 0.602165 0.027387 0.070 Uiso 1 1 calc R U
H1C H -0.291878 0.503711 0.044118 0.070 Uiso 1 1 calc R U
C2 C 0.0279(4) 0.54948(17) 0.09493(6) 0.0405(5) Uani 1 1 d . .
C3 C 0.1172(4) 0.56900(16) 0.13766(6) 0.0393(5) Uani 1 1 d . .
C4 C 0.0151(4) 0.53712(17) 0.17328(7) 0.0418(5) Uani 1 1 d . .
H4 H -0.109060 0.503098 0.171499 0.050 Uiso 1 1 calc R U
C5 C 0.3037(4) 0.61899(16) 0.14147(7) 0.0412(5) Uani 1 1 d . .
H5 H 0.376731 0.639998 0.118003 0.049 Uiso 1 1 calc R U
C6 C 0.1058(4) 0.55802(16) 0.21195(6) 0.0407(5) Uani 1 1 d . .
C7 C 0.3754(3) 0.63600(16) 0.18160(7) 0.0402(4) Uani 1 1 d . .
C8 C 0.0771(5) 0.5434(2) 0.28964(7) 0.0521(6) Uani 1 1 d . .
H8 H 0.197625 0.575152 0.297898 0.062 Uiso 1 1 calc R U
C9 C -0.0674(5) 0.5035(2) 0.31503(8) 0.0594(7) Uani 1 1 d . .
H9 H -0.066158 0.501689 0.344210 0.071 Uiso 1 1 calc R U
C10 C -0.2168(5) 0.4659(2) 0.28879(9) 0.0657(8) Uani 1 1 d . .
H10 H -0.335555 0.434554 0.298264 0.079 Uiso 1 1 calc R U
C11 C 0.6394(4) 0.7223(2) 0.22502(8) 0.0600(7) Uani 1 1 d . .
H11 H 0.587123 0.709995 0.251689 0.072 Uiso 1 1 calc R U
C12 C 0.8089(4) 0.7767(2) 0.21564(9) 0.0659(8) Uani 1 1 d . .
H12 H 0.895499 0.809370 0.234243 0.079 Uiso 1 1 calc R U
C13 C 0.8249(4) 0.7727(2) 0.17209(9) 0.0609(7) Uani 1 1 d . .
H13 H 0.929235 0.803206 0.156854 0.073 Uiso 1 1 calc R U
C14 C 0.6871(5) -0.1574(2) 0.03486(12) 0.0698(8) Uani 1 1 d . .
H14A H 0.819665 -0.138128 0.024159 0.084 Uiso 1 1 calc R U
H14B H 0.705705 -0.202525 0.057670 0.084 Uiso 1 1 calc R U
H14C H 0.609078 -0.188460 0.012960 0.084 Uiso 1 1 calc R U
C15 C 0.3893(3) -0.07410(16) 0.06624(7) 0.0410(5) Uani 1 1 d . .
C16 C 0.3059(3) 0.02343(15) 0.07967(6) 0.0364(4) Uani 1 1 d . .
C17 C 0.4146(3) 0.08119(16) 0.10785(6) 0.0378(4) Uani 1 1 d . .
H17 H 0.540516 0.061040 0.118936 0.045 Uiso 1 1 calc R U
C18 C 0.1181(3) 0.05604(16) 0.06371(6) 0.0379(4) Uani 1 1 d . .
H18 H 0.042284 0.018445 0.044876 0.046 Uiso 1 1 calc R U
C19 C 0.3271(3) 0.17035(15) 0.11879(6) 0.0360(4) Uani 1 1 d . .
C20 C 0.0487(3) 0.14693(15) 0.07705(6) 0.0336(4) Uani 1 1 d . .
C21 C 0.3764(5) 0.32726(19) 0.15615(8) 0.0546(6) Uani 1 1 d . .
H21 H 0.259224 0.360388 0.146980 0.066 Uiso 1 1 calc R U
C22 C 0.5269(5) 0.3635(2) 0.18160(9) 0.0604(7) Uani 1 1 d . .
H22 H 0.534741 0.425747 0.193372 0.072 Uiso 1 1 calc R U
C23 C 0.6654(4) 0.2873(2) 0.18605(8) 0.0569(6) Uani 1 1 d . .
H23 H 0.784817 0.291171 0.202209 0.068 Uiso 1 1 calc R U
C24 C -0.2221(3) 0.27532(16) 0.06972(7) 0.0416(5) Uani 1 1 d . .
H24 H -0.171527 0.321576 0.088521 0.050 Uiso 1 1 calc R U
C25 C -0.3940(4) 0.28401(18) 0.04539(7) 0.0462(5) Uani 1 1 d . .
H25 H -0.484664 0.336736 0.043968 0.055 Uiso 1 1 calc R U
C26 C -0.4040(4) 0.19609(19) 0.02301(7) 0.0454(5) Uani 1 1 d . .
H26 H -0.507185 0.181380 0.003710 0.054 Uiso 1 1 calc R U
H1N H -0.213(5) 0.617(2) 0.1063(9) 0.051(8) Uiso 1 1 d . .
H7N H 0.630(4) -0.018(2) 0.0454(9) 0.050(7) Uiso 1 1 d . .

loop_
_atom_site_aniso_label
_atom_site_aniso_U_11
_atom_site_aniso_U_22
_atom_site_aniso_U_33
_atom_site_aniso_U_23
_atom_site_aniso_U_13
_atom_site_aniso_U_12
S1 0.0573(4) 0.0680(4) 0.0476(3) -0.0197(3) 0.0002(3) 0.0094(3)
S2 0.0647(4) 0.0374(3) 0.1002(6) 0.0088(3) 0.0014(4) -0.0062(3)
N1 0.0448(11) 0.0596(13) 0.0380(9) -0.0094(9) 0.0010(8) 0.0039(10)
N2 0.0440(10) 0.0442(10) 0.0384(9) -0.0050(8) -0.0005(8) -0.0028(8)
N3 0.0499(10) 0.0502(11) 0.0349(8) -0.0043(8) 0.0015(8) -0.0076(9)
N4 0.0567(12) 0.0800(16) 0.0473(11) -0.0034(10) 0.0042(10) -0.0247(13)
N5 0.0413(9) 0.0484(11) 0.0454(10) -0.0100(9) 0.0004(8) -0.0059(9)
N6 0.0497(11) 0.0540(12) 0.0542(11) -0.0077(9) 0.0085(9) -0.0100(10)
N7 0.0448(10) 0.0342(10) 0.0680(13) -0.0058(9) 0.0010(10) 0.0039(9)
N8 0.0361(8) 0.0387(9) 0.0341(8) 0.0000(7) -0.0020(7) 0.0013(8)
N9 0.0425(9) 0.0420(10) 0.0386(9) -0.0020(8) -0.0086(8) -0.0003(8)
N10 0.0507(11) 0.0536(12) 0.0521(11) -0.0002(9) -0.0197(9) -0.0002(10)
N11 0.0337(8) 0.0391(9) 0.0349(8) 0.0007(7) -0.0024(7) 0.0009(7)
N12 0.0386(9) 0.0460(9) 0.0392(9) -0.0021(8) -0.0080(8) -0.0022(9)
C1 0.0546(14) 0.0752(17) 0.0442(12) -0.0078(12) -0.0090(11) 0.0026(14)
C2 0.0458(12) 0.0404(11) 0.0353(10) -0.0030(9) 0.0010(9) -0.0047(9)
C3 0.0452(11) 0.0369(10) 0.0359(10) -0.0050(8) -0.0007(9) 0.0012(9)
C4 0.0424(11) 0.0428(11) 0.0401(11) -0.0044(9) -0.0008(9) -0.0051(10)
C5 0.0435(11) 0.0413(11) 0.0389(10) -0.0035(9) 0.0033(9) -0.0017(9)
C6 0.0456(12) 0.0401(11) 0.0365(10) -0.0030(9) 0.0005(9) -0.0022(10)
C7 0.0396(11) 0.0370(10) 0.0441(11) -0.0063(9) 0.0011(9) -0.0023(9)
C8 0.0638(15) 0.0548(14) 0.0376(11) -0.0063(10) -0.0020(11) -0.0041(12)
C9 0.0743(17) 0.0657(17) 0.0381(11) -0.0042(12) 0.0114(12) 0.0006(15)
C10 0.0641(17) 0.0804(19) 0.0527(14) -0.0010(14) 0.0187(13) -0.0132(16)
C11 0.0580(15) 0.0696(17) 0.0524(14) -0.0169(12) -0.0026(12) -0.0128(15)
C12 0.0574(15) 0.0708(18) 0.0696(17) -0.0225(15) -0.0052(14) -0.0168(15)
C13 0.0517(14) 0.0570(15) 0.0738(17) -0.0137(13) 0.0118(13) -0.0167(13)
C14 0.0601(16) 0.0493(15) 0.100(2) -0.0160(15) 0.0010(16) 0.0168(13)
C15 0.0443(11) 0.0361(10) 0.0427(11) 0.0029(9) -0.0079(9) 0.0034(9)
C16 0.0394(10) 0.0338(10) 0.0359(9) 0.0035(8) 0.0020(8) -0.0003(8)
C17 0.0354(10) 0.0412(11) 0.0367(10) 0.0043(8) -0.0028(9) 0.0019(9)
C18 0.0388(10) 0.0382(10) 0.0369(10) -0.0025(8) -0.0046(8) -0.0005(9)
C19 0.0378(10) 0.0383(10) 0.0318(9) 0.0015(8) -0.0016(8) -0.0039(9)
C20 0.0323(9) 0.0370(10) 0.0316(9) 0.0023(8) -0.0008(8) -0.0003(8)
C21 0.0596(15) 0.0425(12) 0.0617(14) -0.0112(11) -0.0179(12) 0.0050(12)
C22 0.0713(18) 0.0483(14) 0.0616(15) -0.0085(12) -0.0188(14) -0.0063(13)
C23 0.0556(14) 0.0606(15) 0.0544(14) -0.0031(12) -0.0211(12) -0.0084(13)
C24 0.0428(11) 0.0376(10) 0.0445(11) 0.0012(9) 0.0008(9) 0.0017(9)
C25 0.0382(11) 0.0479(12) 0.0524(12) 0.0090(10) 0.0010(9) 0.0066(10)
C26 0.0372(10) 0.0545(14) 0.0444(11) 0.0068(10) -0.0090(9) -0.0023(10)

loop_
_atom_type_symbol
_atom_type_description
_atom_type_scat_dispersion_real
_atom_type_scat_dispersion_imag
_atom_type_scat_source
C C 0.0033 0.0016
;
International Tables for Crystallography
(Vol. C, Tables 4.2.6.8 and 6.1.1.4)
;
H H 0.0000 0.0000
;
International Tables for Crystallography
(Vol. C, Table 6.1.1.4)
;
N N 0.0061 0.0033
;
International Tables for Crystallography
(Vol. C, Tables 4.2.6.8 and 6.1.1.4)
;
S S 0.1246 0.1234
;
International Tables for Crystallography
(Vol. C, Tables 4.2.6.8 and 6.1.1.4)
;

loop_
_geom_angle_atom_site_label_1
_geom_angle_atom_site_label_2
_geom_angle_atom_site_label_3
_geom_angle
C2 N1 C1 123.9(2)
C2 N1 H1N 120(2)
C1 N1 H1N 116(2)
C7 N2 C6 116.56(18)
C8 N3 N4 111.7(2)
C8 N3 C6 128.2(2)
N4 N3 C6 120.12(19)
C10 N4 N3 103.4(2)
C11 N5 N6 111.4(2)
C11 N5 C7 127.9(2)
N6 N5 C7 120.48(19)
C13 N6 N5 104.2(2)
C15 N7 C14 123.6(2)
C15 N7 H7N 119.7(19)
C14 N7 H7N 116(2)
C20 N8 C19 116.58(18)
C21 N9 N10 111.80(19)
C21 N9 C19 127.3(2)
N10 N9 C19 120.65(19)
C23 N10 N9 103.6(2)
C24 N11 N12 111.74(17)
C24 N11 C20 127.66(18)
N12 N11 C20 120.48(17)
C26 N12 N11 104.20(18)
N1 C1 H1A 109.5
N1 C1 H1B 109.5
H1A C1 H1B 109.5
N1 C1 H1C 109.5
H1A C1 H1C 109.5
H1B C1 H1C 109.5
N1 C2 C3 115.2(2)
N1 C2 S1 124.77(18)
C3 C2 S1 120.02(17)
C4 C3 C5 119.8(2)
C4 C3 C2 120.2(2)
C5 C3 C2 119.96(19)
C3 C4 C6 117.4(2)
C3 C4 H4 121.3
C6 C4 H4 121.3
C7 C5 C3 117.1(2)
C7 C5 H5 121.5
C3 C5 H5 121.5
N2 C6 C4 124.2(2)
N2 C6 N3 115.13(18)
C4 C6 N3 120.7(2)
N2 C7 C5 125.0(2)
N2 C7 N5 114.55(19)
C5 C7 N5 120.4(2)
C9 C8 N3 106.4(2)
C9 C8 H8 126.8
N3 C8 H8 126.8
C8 C9 C10 105.8(2)
C8 C9 H9 127.1
C10 C9 H9 127.1
N4 C10 C9 112.7(3)
N4 C10 H10 123.7
C9 C10 H10 123.7
C12 C11 N5 107.1(2)
C12 C11 H11 126.4
N5 C11 H11 126.4
C11 C12 C13 105.0(2)
C11 C12 H12 127.5
C13 C12 H12 127.5
N6 C13 C12 112.3(2)
N6 C13 H13 123.8
C12 C13 H13 123.8
N7 C14 H14A 109.5
N7 C14 H14B 109.5
H14A C14 H14B 109.5
N7 C14 H14C 109.5
H14A C14 H14C 109.5
H14B C14 H14C 109.5
N7 C15 C16 114.4(2)
N7 C15 S2 125.41(18)
C16 C15 S2 120.17(16)
C17 C16 C18 119.86(19)
C17 C16 C15 120.50(19)
C18 C16 C15 119.64(19)
C16 C17 C19 117.06(19)
C16 C17 H17 121.5
C19 C17 H17 121.5
C20 C18 C16 117.25(18)
C20 C18 H18 121.4
C16 C18 H18 121.4
N8 C19 C17 124.77(19)
N8 C19 N9 114.45(19)
C17 C19 N9 120.78(19)
N8 C20 C18 124.48(19)
N8 C20 N11 114.95(18)
C18 C20 N11 120.56(18)
N9 C21 C22 107.2(2)
N9 C21 H21 126.4
C22 C21 H21 126.4
C21 C22 C23 104.6(2)
C21 C22 H22 127.7
C23 C22 H22 127.7
N10 C23 C22 112.8(2)
N10 C23 H23 123.6
C22 C23 H23 123.6
N11 C24 C25 107.0(2)
N11 C24 H24 126.5
C25 C24 H24 126.5
C24 C25 C26 104.7(2)
C24 C25 H25 127.7
C26 C25 H25 127.7
N12 C26 C25 112.4(2)
N12 C26 H26 123.8
C25 C26 H26 123.8

loop_
_geom_bond_atom_site_label_1
_geom_bond_atom_site_label_2
_geom_bond_distance
S1 C2 1.658(2)
S2 C15 1.656(2)
N1 C2 1.314(3)
N1 C1 1.452(3)
N1 H1N 0.80(3)
N2 C7 1.329(3)
N2 C6 1.330(3)
N3 C8 1.364(3)
N3 N4 1.366(3)
N3 C6 1.405(3)
N4 C10 1.327(3)
N5 C11 1.359(3)
N5 N6 1.362(3)
N5 C7 1.417(3)
N6 C13 1.323(3)
N7 C15 1.316(3)
N7 C14 1.465(3)
N7 H7N 0.82(3)
N8 C20 1.330(3)
N8 C19 1.330(3)
N9 C21 1.347(3)
N9 N10 1.357(3)
N9 C19 1.411(3)
N10 C23 1.323(3)
N11 C24 1.357(3)
N11 N12 1.358(2)
N11 C20 1.417(3)
N12 C26 1.318(3)
C1 H1A 0.9600
C1 H1B 0.9600
C1 H1C 0.9600
C2 C3 1.503(3)
C3 C4 1.383(3)
C3 C5 1.392(3)
C4 C6 1.394(3)
C4 H4 0.9300
C5 C7 1.380(3)
C5 H5 0.9300
C8 C9 1.352(4)
C8 H8 0.9300
C9 C10 1.378(4)
C9 H9 0.9300
C10 H10 0.9300
C11 C12 1.358(4)
C11 H11 0.9300
C12 C13 1.393(4)
C12 H12 0.9300
C13 H13 0.9300
C14 H14A 0.9600
C14 H14B 0.9600
C14 H14C 0.9600
C15 C16 1.500(3)
C16 C17 1.387(3)
C16 C18 1.391(3)
C17 C19 1.387(3)
C17 H17 0.9300
C18 C20 1.387(3)
C18 H18 0.9300
C21 C22 1.361(4)
C21 H21 0.9300
C22 C23 1.381(4)
C22 H22 0.9300
C23 H23 0.9300
C24 C25 1.361(3)
C24 H24 0.9300
C25 C26 1.398(4)
C25 H25 0.9300
C26 H26 0.9300

loop_
_geom_hbond_atom_site_label_D
_geom_hbond_atom_site_label_H
_geom_hbond_atom_site_label_A
_geom_hbond_site_symmetry_A
_geom_hbond_distance_DA
_geom_hbond_distance_DH
_geom_hbond_distance_HA
_geom_hbond_angle_DHA
_geom_hbond_publ_flag
N1 H1N N6 1_455 3.013(3) 0.80(3) 2.22(3) 173(3) no
N7 H7N N12 1_655 3.095(3) 0.82(3) 2.28(3) 174(3) no

loop_
_geom_torsion_atom_site_label_1
_geom_torsion_atom_site_label_2
_geom_torsion_atom_site_label_3
_geom_torsion_atom_site_label_4
_geom_torsion
C8 N3 N4 C10 0.2(3)
C6 N3 N4 C10 -178.2(2)
C11 N5 N6 C13 0.5(3)
C7 N5 N6 C13 175.6(2)
C21 N9 N10 C23 0.7(3)
C19 N9 N10 C23 175.7(2)
C24 N11 N12 C26 0.2(2)
C20 N11 N12 C26 -176.07(18)
C1 N1 C2 C3 -179.5(2)
C1 N1 C2 S1 -0.9(4)
N1 C2 C3 C4 57.4(3)
S1 C2 C3 C4 -121.3(2)
N1 C2 C3 C5 -122.9(2)
S1 C2 C3 C5 58.5(3)
C5 C3 C4 C6 0.6(3)
C2 C3 C4 C6 -179.7(2)
C4 C3 C5 C7 -1.3(3)
C2 C3 C5 C7 178.9(2)
C7 N2 C6 C4 -0.1(3)
C7 N2 C6 N3 -179.9(2)
C3 C4 C6 N2 0.2(3)
C3 C4 C6 N3 180.0(2)
C8 N3 C6 N2 0.7(4)
N4 N3 C6 N2 178.7(2)
C8 N3 C6 C4 -179.1(2)
N4 N3 C6 C4 -1.1(4)
C6 N2 C7 C5 -0.8(3)
C6 N2 C7 N5 178.7(2)
C3 C5 C7 N2 1.5(3)
C3 C5 C7 N5 -177.9(2)
C11 N5 C7 N2 -8.1(4)
N6 N5 C7 N2 177.8(2)
C11 N5 C7 C5 171.4(3)
N6 N5 C7 C5 -2.7(3)
N4 N3 C8 C9 0.2(3)
C6 N3 C8 C9 178.4(2)
N3 C8 C9 C10 -0.5(3)
N3 N4 C10 C9 -0.5(4)
C8 C9 C10 N4 0.6(4)
N6 N5 C11 C12 0.0(3)
C7 N5 C11 C12 -174.6(3)
N5 C11 C12 C13 -0.5(3)
N5 N6 C13 C12 -0.8(3)
C11 C12 C13 N6 0.8(4)
C14 N7 C15 C16 179.6(2)
C14 N7 C15 S2 -0.3(4)
N7 C15 C16 C17 -56.2(3)
S2 C15 C16 C17 123.6(2)
N7 C15 C16 C18 123.8(2)
S2 C15 C16 C18 -56.3(3)
C18 C16 C17 C19 0.1(3)
C15 C16 C17 C19 -179.90(18)
C17 C16 C18 C20 0.3(3)
C15 C16 C18 C20 -179.73(18)
C20 N8 C19 C17 -0.4(3)
C20 N8 C19 N9 178.54(17)
C16 C17 C19 N8 0.0(3)
C16 C17 C19 N9 -178.93(19)
C21 N9 C19 N8 -7.8(3)
N10 N9 C19 N8 178.06(19)
C21 N9 C19 C17 171.2(2)
N10 N9 C19 C17 -2.9(3)
C19 N8 C20 C18 0.9(3)
C19 N8 C20 N11 -178.27(17)
C16 C18 C20 N8 -0.8(3)
C16 C18 C20 N11 178.29(18)
C24 N11 C20 N8 2.4(3)
N12 N11 C20 N8 177.95(17)
C24 N11 C20 C18 -176.8(2)
N12 N11 C20 C18 -1.2(3)
N10 N9 C21 C22 -0.4(3)
C19 N9 C21 C22 -175.0(2)
N9 C21 C22 C23 0.0(3)
N9 N10 C23 C22 -0.7(3)
C21 C22 C23 N10 0.5(4)
N12 N11 C24 C25 -0.2(2)
C20 N11 C24 C25 175.70(19)
N11 C24 C25 C26 0.1(2)
N11 N12 C26 C25 -0.1(2)
C24 C25 C26 N12 0.0(3)
